data_7240779
loop_
_publ_author_name
'Andreev, Grigory'
'Budantseva, Nina'
'Levtsova, Anastasiya'

_publ_section_title
;
 Variability of structural motifs in the crystal structure of U(VI)
 complexes with p-methoxybenzoic acid
;
_journal_name_full CrystEngComm
_journal_paper_doi 10.1039/D0CE00681E
_journal_year 2020
_chemical_formula_sum 'C90 H88 N4 O40 U4'
_chemical_formula_weight 2817.76
_space_group_crystal_system triclinic
_space_group_IT_number 2
_space_group_name_Hall '-P 1'
_space_group_name_H-M_alt 'P -1'
_atom_sites_solution_hydrogens mixed
_audit_creation_method SHELXL-2018/3
_audit_update_record
;
2020-04-30 deposited with the CCDC.	2020-06-24 downloaded from the CCDC.
;
_cell_angle_alpha 79.1990(10)
_cell_angle_beta 83.7980(10)
_cell_angle_gamma 84.0170(10)
_cell_formula_units_Z 1
_cell_length_a 9.6028(2)
_cell_length_b 12.4495(3)
_cell_length_c 20.1988(5)
_cell_measurement_reflns_used 9100
_cell_measurement_temperature 100(2)
_cell_measurement_theta_max 33.09
_cell_measurement_theta_min 3.34
_cell_volume 2349.37(10)
_computing_structure_refinement 'SHELXL-2018/3 (Sheldrick, 2018)'
_diffrn_ambient_temperature 100(2)
_diffrn_measured_fraction_theta_full 0.996
_diffrn_measured_fraction_theta_max 0.995
_diffrn_measurement_device_type 'Bruker APEX-II CCD'
_diffrn_measurement_method '\f and \w scans'
_diffrn_radiation_type MoK\a
_diffrn_radiation_wavelength 0.71073
_diffrn_reflns_av_R_equivalents 0.0378
_diffrn_reflns_av_unetI/netI 0.0516
_diffrn_reflns_Laue_measured_fraction_full 0.996
_diffrn_reflns_Laue_measured_fraction_max 0.995
_diffrn_reflns_limit_h_max 14
_diffrn_reflns_limit_h_min -14
_diffrn_reflns_limit_k_max 18
_diffrn_reflns_limit_k_min -19
_diffrn_reflns_limit_l_max 31
_diffrn_reflns_limit_l_min -31
_diffrn_reflns_number 56365
_diffrn_reflns_point_group_measured_fraction_full 0.996
_diffrn_reflns_point_group_measured_fraction_max 0.995
_diffrn_reflns_theta_full 25.242
_diffrn_reflns_theta_max 33.138
_diffrn_reflns_theta_min 2.974
_diffrn_source 'sealed tube'
_exptl_absorpt_coefficient_mu 6.966
_exptl_absorpt_correction_T_max 0.588
_exptl_absorpt_correction_T_min 0.552
_exptl_absorpt_correction_type numerical
_exptl_absorpt_process_details SADABS
_exptl_crystal_density_diffrn 1.992
_exptl_crystal_description prism
_exptl_crystal_F_000 1344
_exptl_crystal_size_max 0.065
_exptl_crystal_size_mid 0.055
_exptl_crystal_size_min 0.050
_refine_diff_density_max 1.741
_refine_diff_density_min -0.895
_refine_diff_density_rms 0.163
_refine_ls_extinction_method none
_refine_ls_goodness_of_fit_ref 1.009
_refine_ls_hydrogen_treatment mixed
_refine_ls_matrix_type full
_refine_ls_number_parameters 637
_refine_ls_number_reflns 17812
_refine_ls_number_restraints 3
_refine_ls_restrained_S_all 1.009
_refine_ls_R_factor_all 0.0555
_refine_ls_R_factor_gt 0.0329
_refine_ls_shift/su_max 0.005
_refine_ls_shift/su_mean 0.000
_refine_ls_structure_factor_coef Fsqd
_refine_ls_weighting_details 'w=1/[\s^2^(Fo^2^)+(0.0300P)^2^] where P=(Fo^2^+2Fc^2^)/3'
_refine_ls_weighting_scheme calc
_refine_ls_wR_factor_gt 0.0613
_refine_ls_wR_factor_ref 0.0670
_reflns_Friedel_coverage 0.000
_reflns_number_gt 13499
_reflns_number_total 17812
_reflns_threshold_expression 'I > 2\s(I)'
_cod_data_source_file d0ce00681e2.cif
_cod_data_source_block u5_CCDC1
_cod_database_code 7240779
_shelx_shelxl_version_number 2018/3
_shelx_space_group_comment
;
The symmetry employed for this shelxl refinement is uniquely defined
by the following loop, which should always be used as a source of
symmetry information in preference to the above space-group names.
They are only intended as comments.
;
_shelx_estimated_absorpt_t_min 0.722
_shelx_estimated_absorpt_t_max 0.722

loop_
_space_group_symop_operation_xyz
'x, y, z'
'-x, -y, -z'

loop_
_atom_site_label
_atom_site_type_symbol
_atom_site_fract_x
_atom_site_fract_y
_atom_site_fract_z
_atom_site_U_iso_or_equiv
_atom_site_adp_type
_atom_site_occupancy
_atom_site_site_symmetry_order
_atom_site_calc_flag
_atom_site_refinement_flags_posn
_atom_site_refinement_flags_adp
_atom_site_refinement_flags_occupancy
_atom_site_disorder_assembly
_atom_site_disorder_group
U1 U 1.30492(2) 0.26341(2) 0.39914(2) 0.01974(3) Uani 1 1 d . . . . .
N1 N 0.6606(3) 0.2191(3) 0.52251(14) 0.0274(6) Uani 1 1 d . . . . .
H1 H 0.577754 0.252491 0.520014 0.033 Uiso 1 1 calc R U . . .
C1 C 1.2418(3) 0.2604(3) 0.61800(16) 0.0245(7) Uani 1 1 d . . . . .
O1 O 1.2207(2) 0.39851(19) 0.38607(11) 0.0249(5) Uani 1 1 d . . . . .
N2 N 0.8832(3) 0.1898(3) 0.52575(15) 0.0392(9) Uani 1 1 d . . . . .
H2A H 0.970294 0.200368 0.525675 0.047 Uiso 1 1 calc R U . . .
U2 U 0.39207(2) 0.31789(2) 0.06923(2) 0.01388(3) Uani 1 1 d . . . . .
C2 C 1.1083(3) 0.2553(3) 0.65206(16) 0.0265(7) Uani 1 1 d . . . . .
H2 H 1.031734 0.251798 0.628204 0.032 Uiso 1 1 calc R U . . .
O2 O 1.3894(2) 0.1283(2) 0.41332(12) 0.0298(5) Uani 1 1 d . . . . .
C19 C 0.8845(3) 0.0932(3) 0.21184(16) 0.0244(7) Uani 1 1 d . . . . .
H19 H 0.896718 0.081247 0.167409 0.029 Uiso 1 1 calc R U . . .
O18 O 0.5476(2) 0.51866(17) -0.09417(10) 0.0201(4) Uani 1 1 d . . . . .
C18 C 0.9914(3) 0.1314(3) 0.23862(15) 0.0205(6) Uani 1 1 d . . . . .
H18 H 1.073994 0.147649 0.211705 0.025 Uiso 1 1 calc R U . . .
O17 O 0.5532(2) 0.35645(18) -0.02518(10) 0.0199(4) Uani 1 1 d . . . . .
C17 C 0.9766(3) 0.1459(2) 0.30606(15) 0.0161(6) Uani 1 1 d . . . . .
O16 O 0.0365(2) -0.23563(18) -0.00064(12) 0.0236(5) Uani 1 1 d . . . . .
O15 O 0.2569(2) 0.15838(17) 0.10438(11) 0.0209(5) Uani 1 1 d . . . . .
C15 C 1.5512(3) 0.3426(3) 0.32514(16) 0.0213(6) Uani 1 1 d . . . . .
O14 O 0.3953(2) 0.16550(17) 0.00979(10) 0.0187(4) Uani 1 1 d . . . . .
C14 C 1.6873(3) 0.4096(2) 0.21549(15) 0.0180(6) Uani 1 1 d . . . . .
H14 H 1.614161 0.394586 0.192934 0.022 Uiso 1 1 calc R U . . .
O13 O 0.5279(2) 0.24967(17) 0.11819(10) 0.0193(4) Uani 1 1 d . . . . .
C13 C 1.8056(3) 0.4538(2) 0.17866(15) 0.0175(6) Uani 1 1 d . . . . .
H13 H 1.810303 0.470594 0.131667 0.021 Uiso 1 1 calc R U . . .
O12 O 0.2549(2) 0.38989(18) 0.02202(11) 0.0204(4) Uani 1 1 d . . . . .
C12 C 1.9160(3) 0.4727(2) 0.21249(15) 0.0154(5) Uani 1 1 d . . . . .
O11 O 0.6588(2) 0.0385(2) 0.21754(12) 0.0317(6) Uani 1 1 d . . . . .
C11 C 1.9089(3) 0.4497(3) 0.28320(15) 0.0200(6) Uani 1 1 d . . . . .
H11 H 1.983356 0.462456 0.305730 0.024 Uiso 1 1 calc R U . . .
O10 O 1.0801(2) 0.18637(19) 0.39985(11) 0.0233(5) Uani 1 1 d . . . . .
C10 C 1.7902(3) 0.4079(3) 0.31907(16) 0.0216(6) Uani 1 1 d . . . . .
H10 H 1.784680 0.392758 0.366098 0.026 Uiso 1 1 calc R U . . .
O9 O 1.2009(2) 0.21960(18) 0.30099(10) 0.0204(4) Uani 1 1 d . . . . .
C9 C 1.6782(3) 0.3879(2) 0.28580(14) 0.0164(6) Uani 1 1 d . . . . .
C8 C 1.2847(3) 0.2486(3) 0.86565(17) 0.0269(7) Uani 1 1 d . . . . .
H8A H 1.350071 0.186806 0.859296 0.040 Uiso 1 1 calc R U . . .
H8B H 1.248450 0.240698 0.912345 0.040 Uiso 1 1 calc R U . . .
H8C H 1.331550 0.314821 0.852997 0.040 Uiso 1 1 calc R U . . .
O8 O 2.0395(2) 0.51295(18) 0.18125(11) 0.0213(5) Uani 1 1 d . . . . .
O7 O 1.4548(2) 0.31339(19) 0.29534(11) 0.0229(5) Uani 1 1 d . . . . .
C7 C 1.2624(3) 0.2581(3) 0.54509(16) 0.0262(7) Uani 1 1 d . . . . .
O6 O 1.5357(2) 0.3343(2) 0.38925(11) 0.0300(6) Uani 1 1 d . . . . .
C6 C 1.3537(3) 0.2684(3) 0.65447(17) 0.0323(8) Uani 1 1 d . . . . .
H6 H 1.442761 0.275488 0.631825 0.039 Uiso 1 1 calc R U . . .
O5 O 1.1709(2) 0.2537(2) 0.82428(11) 0.0238(5) Uani 1 1 d . . . . .
C5 C 1.3362(3) 0.2660(3) 0.72315(17) 0.0287(8) Uani 1 1 d . . . . .
H5 H 1.413017 0.269920 0.746735 0.034 Uiso 1 1 calc R U . . .
O4 O 1.3787(2) 0.2821(3) 0.51036(11) 0.0384(7) Uani 1 1 d . . . . .
C4 C 1.2028(3) 0.2578(3) 0.75703(15) 0.0207(6) Uani 1 1 d . . . . .
O3 O 1.1656(2) 0.2347(2) 0.51314(11) 0.0246(5) Uani 1 1 d . . . . .
C3 C 1.0876(3) 0.2552(3) 0.72062(17) 0.0286(8) Uani 1 1 d . . . . .
H3 H 0.997381 0.253476 0.742615 0.034 Uiso 1 1 calc R U . . .
O19 O 0.7596(2) 0.21049(18) -0.30780(10) 0.0218(5) Uani 1 1 d . . . . .
C45 C 0.9129(7) 0.4442(6) 0.4906(4) 0.0314(18) Uiso 0.526(8) 1 d . . P A 1
H45A H 0.982261 0.418786 0.522138 0.047 Uiso 0.526(8) 1 calc R U P A 1
H45B H 0.892444 0.522058 0.487092 0.047 Uiso 0.526(8) 1 calc R U P A 1
H45C H 0.948274 0.427574 0.447026 0.047 Uiso 0.526(8) 1 calc R U P A 1
C46 C 0.6695(8) 0.4454(7) 0.5109(4) 0.032(2) Uiso 0.474(8) 1 d . . P A 2
H46A H 0.610406 0.423363 0.551633 0.049 Uiso 0.474(8) 1 calc R U P A 2
H46B H 0.625671 0.433136 0.472718 0.049 Uiso 0.474(8) 1 calc R U P A 2
H46C H 0.682897 0.521929 0.505914 0.049 Uiso 0.474(8) 1 calc R U P A 2
C44 C 0.7863(5) 0.3902(4) 0.5139(2) 0.0498(13) Uani 1 1 d . . . . .
C43 C 0.6909(4) 0.1079(3) 0.52964(17) 0.0293(8) Uani 1 1 d . . . . .
H43 H 0.627219 0.055479 0.532416 0.035 Uiso 1 1 calc R U . . .
C42 C 0.8324(4) 0.0890(4) 0.53188(19) 0.0366(9) Uani 1 1 d . . . . .
H42 H 0.884607 0.021217 0.536631 0.044 Uiso 1 1 calc R U . . .
C41 C 0.7791(4) 0.2681(3) 0.51999(17) 0.0328(9) Uani 1 1 d . . . . .
C40 C 0.8150(4) 0.0974(3) -0.29517(17) 0.0281(7) Uani 1 1 d . . . . .
H40A H 0.739230 0.051403 -0.280474 0.042 Uiso 1 1 calc R U . . .
H40B H 0.878893 0.086703 -0.260626 0.042 Uiso 1 1 calc R U . . .
H40C H 0.863919 0.078500 -0.336000 0.042 Uiso 1 1 calc R U . . .
C39 C 0.5690(3) 0.4153(2) -0.08375(15) 0.0154(6) Uani 1 1 d . . . . .
C38 C 0.6380(3) 0.2458(2) -0.13283(14) 0.0165(6) Uani 1 1 d . . . . .
H38 H 0.622579 0.204428 -0.089746 0.020 Uiso 1 1 calc R U . . .
C37 C 0.6833(3) 0.1937(2) -0.18742(15) 0.0173(6) Uani 1 1 d . . . . .
H37 H 0.696010 0.117510 -0.180950 0.021 Uiso 1 1 calc R U . . .
C36 C 0.7097(3) 0.2552(3) -0.25156(14) 0.0169(6) Uani 1 1 d . . . . .
C35 C 0.6870(3) 0.3697(2) -0.26207(14) 0.0168(6) Uani 1 1 d . . . . .
H35 H 0.702938 0.410728 -0.305231 0.020 Uiso 1 1 calc R U . . .
C34 C 0.6405(3) 0.4216(2) -0.20761(15) 0.0164(6) Uani 1 1 d . . . . .
H34 H 0.625796 0.497776 -0.214381 0.020 Uiso 1 1 calc R U . . .
C33 C 0.6155(3) 0.3602(2) -0.14246(14) 0.0146(5) Uani 1 1 d . . . . .
C32 C 0.0957(4) -0.2997(3) -0.05038(18) 0.0284(7) Uani 1 1 d . . . . .
H32A H 0.099784 -0.253993 -0.094350 0.043 Uiso 1 1 calc R U . . .
H32B H 0.038050 -0.358450 -0.049865 0.043 Uiso 1 1 calc R U . . .
H32C H 0.188812 -0.329577 -0.040290 0.043 Uiso 1 1 calc R U . . .
C31 C 0.2999(3) 0.1187(2) 0.05118(15) 0.0168(6) Uani 1 1 d . . . . .
C30 C 0.1225(3) -0.0178(2) 0.07850(15) 0.0165(6) Uani 1 1 d . . . . .
H30 H 0.088781 0.013903 0.115939 0.020 Uiso 1 1 calc R U . . .
C16 C 2.0400(3) 0.5664(3) 0.11138(16) 0.0248(7) Uani 1 1 d . . . . .
H16A H 2.046134 0.512014 0.082957 0.037 Uiso 1 1 calc R U . . .
H16B H 2.119254 0.609434 0.099572 0.037 Uiso 1 1 calc R U . . .
H16C H 1.954768 0.613348 0.105114 0.037 Uiso 1 1 calc R U . . .
C29 C 0.0585(3) -0.1035(2) 0.06518(15) 0.0192(6) Uani 1 1 d . . . . .
H29 H -0.018613 -0.129687 0.093191 0.023 Uiso 1 1 calc R U . . .
C28 C 0.1100(3) -0.1518(2) 0.00893(16) 0.0180(6) Uani 1 1 d . . . . .
C27 C 0.2266(3) -0.1140(2) -0.03274(15) 0.0182(6) Uani 1 1 d . . . . .
H27 H 0.261919 -0.147349 -0.069328 0.022 Uiso 1 1 calc R U . . .
C26 C 0.2892(3) -0.0262(2) -0.01901(15) 0.0167(6) Uani 1 1 d . . . . .
H26 H 0.365973 0.000316 -0.047068 0.020 Uiso 1 1 calc R U . . .
C25 C 0.2378(3) 0.0228(2) 0.03671(15) 0.0165(6) Uani 1 1 d . . . . .
C24 C 0.5178(4) 0.0402(4) 0.2487(2) 0.0430(10) Uani 1 1 d . . . . .
H24A H 0.455727 0.027076 0.217435 0.064 Uiso 1 1 calc R U . . .
H24B H 0.490534 0.110571 0.261272 0.064 Uiso 1 1 calc R U . . .
H24C H 0.512486 -0.015947 0.288378 0.064 Uiso 1 1 calc R U . . .
H24 H 0.173(4) 0.397(3) 0.177(2) 0.066(15) Uiso 1 1 d D . . . .
C23 C 1.0902(3) 0.1859(3) 0.33666(16) 0.0187(6) Uani 1 1 d . . . . .
C22 C 0.8506(3) 0.1224(3) 0.34487(16) 0.0234(7) Uani 1 1 d . . . . .
H22 H 0.840213 0.130794 0.389979 0.028 Uiso 1 1 calc R U . . .
C21 C 0.7404(3) 0.0868(3) 0.31800(17) 0.0253(7) Uani 1 1 d . . . . .
H21 H 0.656419 0.073023 0.344343 0.030 Uiso 1 1 calc R U . . .
C20 C 0.7578(3) 0.0722(3) 0.25079(17) 0.0229(7) Uani 1 1 d . . . . .
O20 O 0.2430(2) 0.33835(19) 0.17334(11) 0.0208(5) Uani 1 1 d D . . . .
H23 H 0.232(5) 0.293(3) 0.2178(14) 0.069(16) Uiso 1 1 d D . . . .

loop_
_atom_site_aniso_label
_atom_site_aniso_U_11
_atom_site_aniso_U_22
_atom_site_aniso_U_33
_atom_site_aniso_U_23
_atom_site_aniso_U_13
_atom_site_aniso_U_12
U1 0.01226(5) 0.03356(7) 0.01207(5) 0.00176(5) -0.00023(4) -0.00729(5)
N1 0.0204(13) 0.0439(19) 0.0201(13) -0.0049(13) 0.0000(11) -0.0159(12)
C1 0.0149(13) 0.042(2) 0.0162(14) 0.0015(14) -0.0036(11) -0.0076(13)
O1 0.0238(11) 0.0331(13) 0.0189(11) -0.0048(10) -0.0005(9) -0.0087(10)
N2 0.0174(13) 0.083(3) 0.0234(15) -0.0220(17) 0.0069(12) -0.0178(15)
U2 0.01470(5) 0.01681(6) 0.01028(5) -0.00277(4) 0.00037(4) -0.00292(4)
C2 0.0151(13) 0.049(2) 0.0160(15) -0.0040(15) -0.0031(12) -0.0087(14)
O2 0.0212(11) 0.0400(15) 0.0221(12) 0.0081(10) 0.0001(10) -0.0013(10)
C19 0.0257(15) 0.0306(18) 0.0168(15) -0.0059(13) -0.0001(13) -0.0012(13)
O18 0.0260(11) 0.0191(11) 0.0162(10) -0.0044(8) 0.0003(9) -0.0067(9)
C18 0.0189(13) 0.0243(17) 0.0172(14) -0.0010(12) 0.0002(12) -0.0037(12)
O17 0.0218(10) 0.0242(12) 0.0137(10) -0.0049(9) 0.0046(8) -0.0061(9)
C17 0.0156(12) 0.0150(14) 0.0173(14) -0.0024(11) -0.0007(11) -0.0020(11)
O16 0.0277(11) 0.0197(12) 0.0253(12) -0.0072(9) 0.0002(10) -0.0084(9)
O15 0.0289(11) 0.0202(11) 0.0150(10) -0.0063(9) 0.0031(9) -0.0081(9)
C15 0.0158(13) 0.0310(18) 0.0160(14) 0.0006(13) -0.0005(11) -0.0063(12)
O14 0.0191(10) 0.0212(11) 0.0164(10) -0.0049(8) 0.0015(8) -0.0053(8)
C14 0.0154(12) 0.0239(16) 0.0155(13) -0.0049(12) 0.0017(11) -0.0067(11)
O13 0.0195(10) 0.0231(12) 0.0154(10) -0.0049(9) -0.0020(8) 0.0005(8)
C13 0.0180(13) 0.0215(15) 0.0129(13) -0.0044(11) 0.0033(11) -0.0038(11)
O12 0.0191(10) 0.0244(12) 0.0170(10) -0.0032(9) -0.0012(8) -0.0005(9)
C12 0.0138(12) 0.0157(14) 0.0153(13) -0.0011(11) 0.0037(10) -0.0025(10)
O11 0.0274(12) 0.0433(16) 0.0290(13) -0.0153(12) 0.0005(10) -0.0120(11)
C11 0.0156(13) 0.0264(17) 0.0193(14) -0.0026(12) -0.0038(11) -0.0080(12)
O10 0.0186(10) 0.0374(14) 0.0146(10) -0.0038(9) 0.0017(8) -0.0102(9)
C10 0.0195(14) 0.0304(18) 0.0151(14) -0.0027(13) -0.0021(11) -0.0058(13)
O9 0.0161(9) 0.0287(12) 0.0153(10) -0.0004(9) 0.0018(8) -0.0067(9)
C9 0.0141(12) 0.0204(15) 0.0139(13) -0.0021(11) 0.0018(10) -0.0032(11)
C8 0.0218(15) 0.043(2) 0.0177(15) -0.0035(14) -0.0094(13) -0.0050(14)
O8 0.0132(9) 0.0276(12) 0.0210(11) 0.0019(9) 0.0019(8) -0.0070(8)
O7 0.0171(10) 0.0352(13) 0.0160(10) 0.0006(9) 0.0005(8) -0.0107(9)
C7 0.0157(13) 0.044(2) 0.0161(15) 0.0035(14) -0.0004(12) -0.0086(14)
O6 0.0174(10) 0.0575(17) 0.0145(11) 0.0001(11) 0.0003(9) -0.0140(11)
C6 0.0142(13) 0.062(3) 0.0191(16) -0.0020(16) 0.0025(12) -0.0104(15)
O5 0.0171(10) 0.0422(14) 0.0122(10) -0.0014(9) -0.0024(8) -0.0077(9)
C5 0.0142(13) 0.053(2) 0.0186(15) -0.0004(15) -0.0024(12) -0.0119(14)
O4 0.0145(10) 0.088(2) 0.0129(11) 0.0004(12) 0.0003(9) -0.0223(12)
C4 0.0196(13) 0.0271(17) 0.0133(13) 0.0030(12) -0.0026(11) -0.0029(12)
O3 0.0140(9) 0.0452(15) 0.0139(10) -0.0009(10) -0.0011(8) -0.0080(10)
C3 0.0120(13) 0.052(2) 0.0227(16) -0.0055(16) -0.0009(12) -0.0085(14)
O19 0.0276(11) 0.0247(12) 0.0128(10) -0.0058(9) 0.0007(9) 0.0007(9)
C44 0.068(3) 0.059(3) 0.030(2) -0.012(2) 0.007(2) -0.046(3)
C43 0.0244(16) 0.042(2) 0.0230(17) -0.0055(15) 0.0004(14) -0.0108(15)
C42 0.0274(17) 0.059(3) 0.0257(18) -0.0153(18) 0.0051(15) -0.0077(17)
C41 0.0263(16) 0.062(3) 0.0162(15) -0.0152(16) 0.0052(13) -0.0246(17)
C40 0.0383(19) 0.0248(18) 0.0213(16) -0.0079(14) 0.0027(15) -0.0015(15)
C39 0.0093(11) 0.0232(16) 0.0154(13) -0.0061(11) 0.0017(10) -0.0067(10)
C38 0.0166(12) 0.0220(15) 0.0114(12) -0.0024(11) -0.0021(10) -0.0044(11)
C37 0.0204(13) 0.0161(15) 0.0155(13) -0.0026(11) -0.0023(11) -0.0018(11)
C36 0.0113(11) 0.0268(16) 0.0141(13) -0.0082(12) -0.0009(10) -0.0016(11)
C35 0.0158(12) 0.0227(16) 0.0113(12) -0.0004(11) -0.0001(10) -0.0047(11)
C34 0.0166(12) 0.0165(14) 0.0158(13) -0.0016(11) -0.0008(11) -0.0035(11)
C33 0.0127(12) 0.0205(15) 0.0116(12) -0.0029(11) -0.0020(10) -0.0052(11)
C32 0.0406(19) 0.0212(17) 0.0262(17) -0.0083(14) -0.0014(15) -0.0107(15)
C31 0.0199(13) 0.0159(14) 0.0143(13) -0.0013(11) -0.0032(11) -0.0014(11)
C30 0.0182(13) 0.0154(14) 0.0154(13) -0.0031(11) 0.0011(11) -0.0009(11)
C16 0.0202(14) 0.0289(18) 0.0230(16) 0.0022(14) 0.0037(13) -0.0097(13)
C29 0.0187(13) 0.0195(15) 0.0180(14) -0.0008(12) 0.0018(11) -0.0033(11)
C28 0.0205(14) 0.0132(14) 0.0208(15) -0.0009(11) -0.0063(12) -0.0031(11)
C27 0.0195(13) 0.0181(15) 0.0168(14) -0.0038(11) -0.0011(11) 0.0007(11)
C26 0.0166(12) 0.0161(14) 0.0162(13) -0.0013(11) 0.0016(11) -0.0027(11)
C25 0.0180(13) 0.0138(14) 0.0172(13) -0.0015(11) -0.0032(11) 0.0000(11)
C24 0.0279(18) 0.069(3) 0.037(2) -0.016(2) 0.0021(17) -0.0224(19)
C23 0.0157(13) 0.0217(16) 0.0181(14) -0.0016(12) -0.0010(11) -0.0033(11)
C22 0.0231(15) 0.0302(18) 0.0181(15) -0.0071(13) 0.0053(12) -0.0091(13)
C21 0.0191(14) 0.0340(19) 0.0255(16) -0.0116(15) 0.0054(13) -0.0114(13)
C20 0.0212(14) 0.0212(16) 0.0289(17) -0.0091(13) -0.0042(13) -0.0040(12)
O20 0.0243(11) 0.0226(12) 0.0135(10) -0.0008(9) 0.0036(9) -0.0022(9)

loop_
_atom_type_symbol
_atom_type_description
_atom_type_scat_dispersion_real
_atom_type_scat_dispersion_imag
_atom_type_scat_source
C C 0.0033 0.0016 'International Tables Vol C Tables 4.2.6.8 and 6.1.1.4'
H H 0.0000 0.0000 'International Tables Vol C Tables 4.2.6.8 and 6.1.1.4'
N N 0.0061 0.0033 'International Tables Vol C Tables 4.2.6.8 and 6.1.1.4'
O O 0.0106 0.0060 'International Tables Vol C Tables 4.2.6.8 and 6.1.1.4'
U U -9.6767 9.6646 'International Tables Vol C Tables 4.2.6.8 and 6.1.1.4'

loop_
_geom_angle_atom_site_label_1
_geom_angle_atom_site_label_2
_geom_angle_atom_site_label_3
_geom_angle
_geom_angle_site_symmetry_1
_geom_angle_site_symmetry_3
_geom_angle_publ_flag
O1 U1 O2 179.26(10) . . ?
O1 U1 O7 88.86(9) . . ?
O2 U1 O7 91.64(9) . . ?
O1 U1 O6 91.24(9) . . ?
O2 U1 O6 88.61(10) . . ?
O7 U1 O6 53.52(7) . . ?
O1 U1 O10 90.74(9) . . ?
O2 U1 O10 89.46(9) . . ?
O7 U1 O10 121.94(7) . . ?
O6 U1 O10 175.00(7) . . ?
O1 U1 O4 92.48(10) . . ?
O2 U1 O4 86.80(11) . . ?
O7 U1 O4 120.97(7) . . ?
O6 U1 O4 67.45(7) . . ?
O10 U1 O4 117.05(7) . . ?
O1 U1 O9 91.44(9) . . ?
O2 U1 O9 89.25(10) . . ?
O7 U1 O9 69.29(7) . . ?
O6 U1 O9 122.66(7) . . ?
O10 U1 O9 52.68(7) . . ?
O4 U1 O9 169.08(7) . . ?
O1 U1 O3 86.80(9) . . ?
O2 U1 O3 92.63(9) . . ?
O7 U1 O3 171.16(7) . . ?
O6 U1 O3 118.84(7) . . ?
O10 U1 O3 65.86(7) . . ?
O4 U1 O3 51.63(7) . . ?
O9 U1 O3 118.49(7) . . ?
O1 U1 C15 89.83(10) . . ?
O2 U1 C15 90.36(10) . . ?
O7 U1 C15 26.77(8) . . ?
O6 U1 C15 26.75(8) . . ?
O10 U1 C15 148.69(8) . . ?
O4 U1 C15 94.20(8) . . ?
O9 U1 C15 96.01(8) . . ?
O3 U1 C15 145.39(8) . . ?
O1 U1 C23 90.94(9) . . ?
O2 U1 C23 89.56(10) . . ?
O7 U1 C23 95.75(8) . . ?
O6 U1 C23 149.13(8) . . ?
O10 U1 C23 26.20(7) . . ?
O4 U1 C23 143.17(8) . . ?
O9 U1 C23 26.48(7) . . ?
O3 U1 C23 92.02(8) . . ?
C15 U1 C23 122.49(9) . . ?
O1 U1 C7 89.33(10) . . ?
O2 U1 C7 89.95(10) . . ?
O7 U1 C7 146.62(8) . . ?
O6 U1 C7 93.21(8) . . ?
O10 U1 C7 91.40(8) . . ?
O4 U1 C7 25.91(7) . . ?
O9 U1 C7 144.08(7) . . ?
O3 U1 C7 25.73(7) . . ?
C15 U1 C7 119.91(9) . . ?
C23 U1 C7 117.60(8) . . ?
C41 N1 C43 109.8(3) . . ?
C6 C1 C2 118.3(3) . . ?
C6 C1 C7 121.4(3) . . ?
C2 C1 C7 120.3(3) . . ?
C41 N2 C42 110.2(3) . . ?
O13 U2 O12 177.96(9) . . ?
O13 U2 O18 87.50(9) . 2_665 ?
O12 U2 O18 90.75(9) . 2_665 ?
O13 U2 O17 90.81(9) . . ?
O12 U2 O17 90.05(9) . . ?
O18 U2 O17 84.16(7) 2_665 . ?
O13 U2 O14 91.64(8) . . ?
O12 U2 O14 90.37(9) . . ?
O18 U2 O14 158.89(7) 2_665 . ?
O17 U2 O14 74.76(7) . . ?
O13 U2 O15 89.73(9) . . ?
O12 U2 O15 91.18(9) . . ?
O18 U2 O15 147.23(7) 2_665 . ?
O17 U2 O15 128.54(7) . . ?
O14 U2 O15 53.79(7) . . ?
O13 U2 O20 89.83(8) . . ?
O12 U2 O20 88.75(9) . . ?
O18 U2 O20 76.43(7) 2_665 . ?
O17 U2 O20 160.53(7) . . ?
O14 U2 O20 124.67(7) . . ?
O15 U2 O20 70.92(7) . . ?
O13 U2 C31 92.48(9) . . ?
O12 U2 C31 89.16(9) . . ?
O18 U2 C31 174.11(8) 2_665 . ?
O17 U2 C31 101.72(8) . . ?
O14 U2 C31 26.99(7) . . ?
O15 U2 C31 26.90(7) . . ?
O20 U2 C31 97.69(8) . . ?
C3 C2 C1 121.0(3) . . ?
C18 C19 C20 120.6(3) . . ?
C39 O18 U2 146.3(2) . 2_665 ?
C19 C18 C17 120.4(3) . . ?
C39 O17 U2 143.09(19) . . ?
C22 C17 C18 118.5(3) . . ?
C22 C17 C23 119.8(3) . . ?
C18 C17 C23 121.7(2) . . ?
C28 O16 C32 117.7(2) . . ?
C31 O15 U2 93.29(17) . . ?
O6 C15 O7 118.9(3) . . ?
O6 C15 C9 120.4(3) . . ?
O7 C15 C9 120.7(3) . . ?
O6 C15 U1 59.79(14) . . ?
O7 C15 U1 59.09(14) . . ?
C9 C15 U1 178.1(2) . . ?
C31 O14 U2 93.82(16) . . ?
C13 C14 C9 120.3(3) . . ?
C12 C13 C14 119.5(3) . . ?
O8 C12 C13 124.5(3) . . ?
O8 C12 C11 114.8(3) . . ?
C13 C12 C11 120.7(2) . . ?
C20 O11 C24 117.3(3) . . ?
C10 C11 C12 119.2(3) . . ?
C23 O10 U1 95.51(16) . . ?
C11 C10 C9 120.9(3) . . ?
C23 O9 U1 93.60(18) . . ?
C14 C9 C10 119.4(3) . . ?
C14 C9 C15 120.4(3) . . ?
C10 C9 C15 120.3(3) . . ?
C12 O8 C16 117.5(2) . . ?
C15 O7 U1 94.14(17) . . ?
O3 C7 O4 116.9(3) . . ?
O3 C7 C1 121.9(3) . . ?
O4 C7 C1 121.2(3) . . ?
O3 C7 U1 59.18(15) . . ?
O4 C7 U1 57.72(16) . . ?
C1 C7 U1 177.6(3) . . ?
C15 O6 U1 93.46(17) . . ?
C5 C6 C1 121.7(3) . . ?
C4 O5 C8 117.9(2) . . ?
C6 C5 C4 119.4(3) . . ?
C7 O4 U1 96.37(19) . . ?
O5 C4 C5 125.6(3) . . ?
O5 C4 C3 114.7(3) . . ?
C5 C4 C3 119.7(3) . . ?
C7 O3 U1 95.09(17) . . ?
C2 C3 C4 119.7(3) . . ?
C36 O19 C40 116.0(2) . . ?
C46 C44 C41 114.4(5) . . ?
C45 C44 C41 123.2(5) . . ?
C42 C43 N1 106.5(3) . . ?
C43 C42 N2 106.5(4) . . ?
N2 C41 N1 107.0(3) . . ?
N2 C41 C44 128.2(3) . . ?
N1 C41 C44 124.8(4) . . ?
O18 C39 O17 122.9(3) . . ?
O18 C39 C33 118.5(3) . . ?
O17 C39 C33 118.6(3) . . ?
C37 C38 C33 120.2(3) . . ?
C36 C37 C38 120.1(3) . . ?
O19 C36 C37 123.9(3) . . ?
O19 C36 C35 115.8(3) . . ?
C37 C36 C35 120.3(3) . . ?
C34 C35 C36 119.5(3) . . ?
C35 C34 C33 120.5(3) . . ?
C38 C33 C34 119.3(3) . . ?
C38 C33 C39 119.9(3) . . ?
C34 C33 C39 120.8(3) . . ?
O15 C31 O14 118.7(3) . . ?
O15 C31 C25 120.6(2) . . ?
O14 C31 C25 120.7(2) . . ?
O15 C31 U2 59.80(14) . . ?
O14 C31 U2 59.19(14) . . ?
C25 C31 U2 172.7(2) . . ?
C29 C30 C25 120.9(3) . . ?
C30 C29 C28 119.5(3) . . ?
O16 C28 C27 124.6(3) . . ?
O16 C28 C29 114.8(3) . . ?
C27 C28 C29 120.6(3) . . ?
C26 C27 C28 119.2(3) . . ?
C27 C26 C25 120.6(3) . . ?
C30 C25 C26 119.2(3) . . ?
C30 C25 C31 119.2(3) . . ?
C26 C25 C31 121.6(2) . . ?
O10 C23 O9 118.2(3) . . ?
O10 C23 C17 120.2(2) . . ?
O9 C23 C17 121.6(3) . . ?
O10 C23 U1 58.30(15) . . ?
O9 C23 U1 59.92(15) . . ?
C17 C23 U1 178.4(2) . . ?
C21 C22 C17 121.8(3) . . ?
C22 C21 C20 118.8(3) . . ?
O11 C20 C19 114.7(3) . . ?
O11 C20 C21 125.3(3) . . ?
C19 C20 C21 120.0(3) . . ?

loop_
_geom_bond_atom_site_label_1
_geom_bond_atom_site_label_2
_geom_bond_distance
_geom_bond_site_symmetry_2
_geom_bond_publ_flag
U1 O1 1.775(2) . ?
U1 O2 1.776(2) . ?
U1 O7 2.429(2) . ?
U1 O6 2.445(2) . ?
U1 O10 2.449(2) . ?
U1 O4 2.485(2) . ?
U1 O9 2.484(2) . ?
U1 O3 2.519(2) . ?
U1 C15 2.824(3) . ?
U1 C23 2.865(3) . ?
U1 C7 2.921(3) . ?
N1 C41 1.338(4) . ?
N1 C43 1.369(5) . ?
C1 C6 1.388(4) . ?
C1 C2 1.390(4) . ?
C1 C7 1.470(4) . ?
N2 C41 1.321(5) . ?
N2 C42 1.372(5) . ?
U2 O13 1.770(2) . ?
U2 O12 1.775(2) . ?
U2 O18 2.329(2) 2_665 ?
U2 O17 2.3312(19) . ?
U2 O14 2.424(2) . ?
U2 O15 2.438(2) . ?
U2 O20 2.452(2) . ?
U2 C31 2.816(3) . ?
C2 C3 1.377(4) . ?
C19 C18 1.375(4) . ?
C19 C20 1.397(4) . ?
O18 C39 1.263(4) . ?
C18 C17 1.398(4) . ?
O17 C39 1.272(4) . ?
C17 C22 1.396(4) . ?
C17 C23 1.481(4) . ?
O16 C28 1.373(3) . ?
O16 C32 1.432(4) . ?
O15 C31 1.276(3) . ?
C15 O6 1.273(4) . ?
C15 O7 1.275(4) . ?
C15 C9 1.484(4) . ?
O14 C31 1.281(3) . ?
C14 C13 1.393(4) . ?
C14 C9 1.390(4) . ?
C13 C12 1.384(4) . ?
C12 O8 1.378(3) . ?
C12 C11 1.399(4) . ?
O11 C20 1.362(4) . ?
O11 C24 1.430(4) . ?
C11 C10 1.378(4) . ?
O10 C23 1.271(4) . ?
C10 C9 1.394(4) . ?
O9 C23 1.280(3) . ?
C8 O5 1.435(4) . ?
O8 C16 1.443(4) . ?
C7 O3 1.273(4) . ?
C7 O4 1.284(3) . ?
C6 C5 1.374(5) . ?
O5 C4 1.352(4) . ?
C5 C4 1.390(4) . ?
C4 C3 1.400(4) . ?
O19 C36 1.376(3) . ?
O19 C40 1.439(4) . ?
C45 C44 1.442(8) . ?
C46 C44 1.254(9) . ?
C44 C41 1.510(6) . ?
C43 C42 1.359(5) . ?
C39 C33 1.484(4) . ?
C38 C37 1.390(4) . ?
C38 C33 1.397(4) . ?
C37 C36 1.388(4) . ?
C36 C35 1.399(4) . ?
C35 C34 1.389(4) . ?
C34 C33 1.403(4) . ?
C31 C25 1.478(4) . ?
C30 C29 1.368(4) . ?
C30 C25 1.396(4) . ?
C29 C28 1.403(4) . ?
C28 C27 1.393(4) . ?
C27 C26 1.385(4) . ?
C26 C25 1.399(4) . ?
C22 C21 1.386(4) . ?
C21 C20 1.393(4) . ?

loop_
_geom_hbond_atom_site_label_D
_geom_hbond_atom_site_label_H
_geom_hbond_atom_site_label_A
_geom_hbond_distance_DH
_geom_hbond_distance_HA
_geom_hbond_distance_DA
_geom_hbond_angle_DHA
_geom_hbond_site_symmetry_A
_geom_hbond_publ_flag
N1 H1 O4 0.86 1.93 2.763(4) 161.7 1_455 yes
O20 H23 O9 0.968(18) 1.77(2) 2.733(3) 175(4) 1_455 yes
N2 H2A O3 0.86 1.95 2.801(3) 172.3 . yes
C8 H8B O14 0.96 2.52 3.160(4) 123.7 1_656 yes
C43 H43 O2 0.93 2.36 3.095(4) 136.0 2_756 yes
C16 H16C O5 0.96 2.51 3.222(4) 130.5 2_866 yes
C27 H27 O13 0.93 2.48 3.282(3) 143.9 2_655 yes
O20 H24 O8 0.949(18) 1.834(19) 2.783(3) 178(4) 1_355 yes
